data_2221130
loop_
_publ_author_name
'Nallasivam, Angannan'
'Nethaji, Munirathinam'
'Vembu, Nagarajan'
'Ragunathan, Venkatraman'
'Sulochana, Nagarajan'

_publ_section_title
;
 5,7-Dimethoxy-2-phenyl-4<i>H</i>-chromen-4-one
;
_journal_coeditor_code LH2766
_journal_issue 3
_journal_name_full 'Acta Crystallographica Section E'
_journal_page_first o504
_journal_page_last o505
_journal_paper_doi 10.1107/S1600536809003948
_journal_volume 65
_journal_year 2009
_chemical_formula_iupac 'C17 H14 O4'
_chemical_formula_moiety 'C17 H14 O4'
_chemical_formula_sum 'C17 H14 O4'
_chemical_formula_weight 282.28
_chemical_melting_point_gt 413
_chemical_melting_point_lt 415
_chemical_name_common
;
5,7-Dimethoxy-2-phenyl benzopyran-4H-one
;
_chemical_name_systematic
;
5,7-Dimethoxy-2-phenyl-4<i>H</i>-chromen-4-one
;
_space_group_IT_number 2
_symmetry_cell_setting triclinic
_symmetry_space_group_name_Hall '-P 1'
_symmetry_space_group_name_H-M 'P -1'
_atom_sites_solution_hydrogens geom
_atom_sites_solution_primary direct
_atom_sites_solution_secondary difmap
_audit_creation_method SHELXL-97
_cell_angle_alpha 92.414(4)
_cell_angle_beta 102.723(4)
_cell_angle_gamma 91.916(4)
_cell_formula_units_Z 4
_cell_length_a 7.3938(17)
_cell_length_b 11.430(3)
_cell_length_c 16.547(4)
_cell_measurement_reflns_used 547
_cell_measurement_temperature 293(2)
_cell_measurement_theta_max 27.0
_cell_measurement_theta_min 2.67
_cell_volume 1361.5(6)
_computing_cell_refinement 'SAINT (Bruker, 2007)'
_computing_data_collection 'SMART (Bruker, 2007)'
_computing_data_reduction 'SAINT (Bruker, 2007)'
_computing_molecular_graphics 'PLATON (Spek, 2003)'
_computing_publication_material 'SHELXL97 (Sheldrick, 2008)'
_computing_structure_refinement 'SHELXL97 (Sheldrick, 2008)'
_computing_structure_solution 'SHELXS97 (Sheldrick, 2008)'
_diffrn_ambient_temperature 293(2)
_diffrn_detector_area_resol_mean 0.3
_diffrn_measured_fraction_theta_full 1.000
_diffrn_measured_fraction_theta_max 1.000
_diffrn_measurement_device_type 'Bruker SMART APEX CCD'
_diffrn_measurement_method \w
_diffrn_radiation_monochromator graphite
_diffrn_radiation_source 'fine-focus sealed tube'
_diffrn_radiation_type MoK\a
_diffrn_radiation_wavelength 0.71073
_diffrn_reflns_av_R_equivalents 0.0422
_diffrn_reflns_av_sigmaI/netI 0.0542
_diffrn_reflns_limit_h_max 9
_diffrn_reflns_limit_h_min -9
_diffrn_reflns_limit_k_max 14
_diffrn_reflns_limit_k_min -14
_diffrn_reflns_limit_l_max 21
_diffrn_reflns_limit_l_min -21
_diffrn_reflns_number 15401
_diffrn_reflns_theta_full 27.00
_diffrn_reflns_theta_max 28.04
_diffrn_reflns_theta_min 2.13
_exptl_absorpt_coefficient_mu 0.098
_exptl_absorpt_correction_T_max 0.9772
_exptl_absorpt_correction_T_min 0.9668
_exptl_absorpt_correction_type multi-scan
_exptl_absorpt_process_details '(SADABS; Sheldrick, 1996)'
_exptl_crystal_colour colourless
_exptl_crystal_density_diffrn 1.377
_exptl_crystal_density_method 'not measured'
_exptl_crystal_description rectangular
_exptl_crystal_F_000 592
_exptl_crystal_size_max 0.35
_exptl_crystal_size_mid 0.32
_exptl_crystal_size_min 0.29
_refine_diff_density_max 0.172
_refine_diff_density_min -0.170
_refine_ls_extinction_coef 0.051(3)
_refine_ls_extinction_expression Fc^*^=kFc[1+0.001xFc^2^\l^3^/sin(2\q)]^-1/4^
_refine_ls_extinction_method 'SHELXL97 (Sheldrick, 2008)'
_refine_ls_goodness_of_fit_ref 1.011
_refine_ls_hydrogen_treatment constr
_refine_ls_matrix_type full
_refine_ls_number_parameters 386
_refine_ls_number_reflns 6096
_refine_ls_number_restraints 0
_refine_ls_restrained_S_all 1.011
_refine_ls_R_factor_all 0.0897
_refine_ls_R_factor_gt 0.0497
_refine_ls_shift/su_max 0.000
_refine_ls_shift/su_mean 0.000
_refine_ls_structure_factor_coef Fsqd
_refine_ls_weighting_details 'calc w=1/[\s^2^(Fo^2^)+(0.0509P)^2^+0.201P] where P=(Fo^2^+2Fc^2^)/3'
_refine_ls_weighting_scheme calc
_refine_ls_wR_factor_gt 0.1078
_refine_ls_wR_factor_ref 0.1259
_reflns_number_gt 3897
_reflns_number_total 6096
_reflns_threshold_expression I>2\s(I)
_cod_data_source_file lh2766.cif
_cod_data_source_block I
_cod_depositor_comments
;
The following automatic conversions were performed:
'_symmetry_cell_setting' value 'Triclinic' changed to 'triclinic'
according to '/home/saulius/struct/CIF-dictionaries/cif_core.dic'
dictionary named 'cif_core.dic' version 2.4.1 from 2010-06-29.

Automatic conversion script
Id: cif_fix_enum 1527 2010-12-29 10:47:43Z saulius 

The following automatic conversions were performed:

'_symmetry_cell_setting' value 'Triclinic' changed to 'triclinic'
according to /home/saulius/struct/CIF-dictionaries/cif_core.dic
dictionary named 'cif_core.dic' version 2.4.1 from 2010-06-29.

Automatic conversion script
Id: cif_fix_values 1715 2011-07-08 13:25:40Z adriana 
;
_cod_database_code 2221130
_cod_database_fobs_code 2221130

loop_
_symmetry_equiv_pos_as_xyz
'x, y, z'
'-x, -y, -z'

loop_
_atom_site_type_symbol
_atom_site_label
_atom_site_fract_x
_atom_site_fract_y
_atom_site_fract_z
_atom_site_U_iso_or_equiv
_atom_site_adp_type
_atom_site_calc_flag
_atom_site_refinement_flags
_atom_site_occupancy
_atom_site_disorder_assembly
_atom_site_disorder_group
O O1A 0.84670(17) 0.61660(10) 0.25891(7) 0.0474(3) Uani d . 1 . .
C C2A 0.7660(2) 0.57055(15) 0.18112(10) 0.0424(4) Uani d . 1 . .
C C3A 0.7470(3) 0.63612(16) 0.11527(11) 0.0511(5) Uani d . 1 . .
H H3A 0.6915 0.6014 0.0635 0.0716(16) Uiso calc R 1 . .
C C4A 0.8077(3) 0.75819(17) 0.11977(12) 0.0534(5) Uani d . 1 . .
C C5A 0.9527(3) 0.92519(15) 0.22512(12) 0.0482(4) Uani d . 1 . .
C C6A 1.0295(3) 0.96129(16) 0.30639(12) 0.0506(5) Uani d . 1 . .
H H6A 1.0710 1.0390 0.3193 0.0716(16) Uiso calc R 1 . .
C C7A 1.0455(3) 0.88267(16) 0.36930(11) 0.0471(4) Uani d . 1 . .
C C8A 0.9833(2) 0.76767(15) 0.35194(11) 0.0459(4) Uani d . 1 . .
H H8A 0.9931 0.7148 0.3937 0.0716(16) Uiso calc R 1 . .
C C9A 0.9053(2) 0.73324(14) 0.26986(11) 0.0416(4) Uani d . 1 . .
C C10A 0.8873(2) 0.80697(15) 0.20411(11) 0.0437(4) Uani d . 1 . .
O O11A 0.7924(3) 0.81279(13) 0.05644(9) 0.0885(6) Uani d . 1 . .
O O12A 0.9347(2) 0.99695(11) 0.16087(8) 0.0626(4) Uani d . 1 . .
C C13A 1.0217(3) 1.11127(17) 0.17698(14) 0.0670(6) Uani d . 1 . .
H H13A 0.9654 1.1550 0.2150 0.0795(19) Uiso calc R 1 . .
H H13B 1.0068 1.1507 0.1260 0.0795(19) Uiso calc R 1 . .
H H13C 1.1515 1.1051 0.2008 0.0795(19) Uiso calc R 1 . .
O O14A 1.1259(2) 0.92860(11) 0.44691(8) 0.0607(4) Uani d . 1 . .
C C15A 1.1399(3) 0.85301(18) 0.51405(12) 0.0651(6) Uani d . 1 . .
H H15A 1.0180 0.8247 0.5172 0.0795(19) Uiso calc R 1 . .
H H15B 1.1978 0.8955 0.5650 0.0795(19) Uiso calc R 1 . .
H H15C 1.2131 0.7879 0.5052 0.0795(19) Uiso calc R 1 . .
C C16A 0.7055(2) 0.44676(15) 0.18240(10) 0.0419(4) Uani d . 1 . .
C C17A 0.7040(3) 0.39431(16) 0.25611(11) 0.0525(5) Uani d . 1 . .
H H17A 0.7461 0.4370 0.3062 0.0716(16) Uiso calc R 1 . .
C C18A 0.6406(3) 0.27909(17) 0.25620(13) 0.0596(5) Uani d . 1 . .
H H18A 0.6410 0.2451 0.3063 0.0716(16) Uiso calc R 1 . .
C C19A 0.5772(3) 0.21453(17) 0.18291(13) 0.0583(5) Uani d . 1 . .
H H19A 0.5341 0.1372 0.1832 0.0716(16) Uiso calc R 1 . .
C C20A 0.5780(3) 0.26564(17) 0.10883(13) 0.0591(5) Uani d . 1 . .
H H20A 0.5342 0.2227 0.0589 0.0716(16) Uiso calc R 1 . .
C C21A 0.6430(3) 0.37968(16) 0.10844(11) 0.0521(5) Uani d . 1 . .
H H21A 0.6455 0.4125 0.0582 0.0716(16) Uiso calc R 1 . .
O O1B 0.47575(17) 0.66672(10) 0.35030(7) 0.0481(3) Uani d . 1 . .
C C2B 0.5506(2) 0.75030(15) 0.41057(10) 0.0430(4) Uani d . 1 . .
C C3B 0.5514(3) 0.86351(16) 0.39514(11) 0.0482(4) Uani d . 1 . .
H H3B 0.5994 0.9175 0.4389 0.0716(16) Uiso calc R 1 . .
C C4B 0.4812(2) 0.90719(15) 0.31364(11) 0.0458(4) Uani d . 1 . .
C C5B 0.3403(2) 0.83268(15) 0.16260(11) 0.0432(4) Uani d . 1 . .
C C6B 0.2695(3) 0.73982(16) 0.10767(11) 0.0474(4) Uani d . 1 . .
H H6B 0.2246 0.7531 0.0519 0.0716(16) Uiso calc R 1 . .
C C7B 0.2645(2) 0.62654(15) 0.13467(10) 0.0439(4) Uani d . 1 . .
C C8B 0.3323(2) 0.60447(15) 0.21647(10) 0.0425(4) Uani d . 1 . .
H H8B 0.3293 0.5289 0.2350 0.0716(16) Uiso calc R 1 . .
C C9B 0.4054(2) 0.69884(15) 0.27057(10) 0.0397(4) Uani d . 1 . .
C C10B 0.4104(2) 0.81474(14) 0.24840(10) 0.0407(4) Uani d . 1 . .
O O11B 0.4835(2) 1.01305(11) 0.30281(8) 0.0661(4) Uani d . 1 . .
O O12B 0.34727(19) 0.94462(10) 0.13977(8) 0.0578(4) Uani d . 1 . .
C C13B 0.2722(4) 0.96692(18) 0.05480(12) 0.0726(7) Uani d . 1 . .
H H13D 0.3437 0.9288 0.0204 0.0795(19) Uiso calc R 1 . .
H H13E 0.2766 1.0498 0.0478 0.0795(19) Uiso calc R 1 . .
H H13F 0.1457 0.9371 0.0392 0.0795(19) Uiso calc R 1 . .
O O14B 0.19111(19) 0.54206(11) 0.07452(7) 0.0582(4) Uani d . 1 . .
C C15B 0.1540(3) 0.42788(16) 0.09996(12) 0.0571(5) Uani d . 1 . .
H H15D 0.2679 0.3959 0.1280 0.0795(19) Uiso calc R 1 . .
H H15E 0.0984 0.3781 0.0521 0.0795(19) Uiso calc R 1 . .
H H15F 0.0705 0.4326 0.1369 0.0795(19) Uiso calc R 1 . .
C C16B 0.6345(2) 0.69686(16) 0.48880(11) 0.0477(4) Uani d . 1 . .
C C17B 0.7041(3) 0.5870(2) 0.48775(13) 0.0708(6) Uani d . 1 . .
H H17B 0.6916 0.5444 0.4375 0.0716(16) Uiso calc R 1 . .
C C18B 0.7922(4) 0.5393(2) 0.56032(16) 0.0905(8) Uani d . 1 . .
H H18B 0.8401 0.4653 0.5584 0.0716(16) Uiso calc R 1 . .
C C19B 0.8101(4) 0.5986(3) 0.63429(16) 0.0886(9) Uani d . 1 . .
H H19B 0.8713 0.5662 0.6829 0.0716(16) Uiso calc R 1 . .
C C20B 0.7371(4) 0.7066(3) 0.63683(13) 0.0845(8) Uani d . 1 . .
H H20B 0.7460 0.7467 0.6877 0.0716(16) Uiso calc R 1 . .
C C21B 0.6504(3) 0.7572(2) 0.56492(12) 0.0640(6) Uani d . 1 . .
H H21B 0.6029 0.8313 0.5674 0.0716(16) Uiso calc R 1 . .

loop_
_atom_site_aniso_label
_atom_site_aniso_U_11
_atom_site_aniso_U_22
_atom_site_aniso_U_33
_atom_site_aniso_U_12
_atom_site_aniso_U_13
_atom_site_aniso_U_23
O1A 0.0561(8) 0.0411(7) 0.0418(7) -0.0064(6) 0.0050(6) 0.0036(5)
C2A 0.0397(10) 0.0445(10) 0.0415(9) -0.0022(8) 0.0068(8) 0.0014(8)
C3A 0.0570(12) 0.0483(11) 0.0431(10) -0.0088(9) 0.0020(9) 0.0040(8)
C4A 0.0564(12) 0.0493(11) 0.0490(11) -0.0052(9) -0.0011(9) 0.0123(9)
C5A 0.0462(11) 0.0412(10) 0.0572(11) 0.0008(8) 0.0108(9) 0.0066(9)
C6A 0.0551(12) 0.0382(10) 0.0579(12) -0.0019(8) 0.0131(9) -0.0017(9)
C7A 0.0470(11) 0.0482(11) 0.0463(10) 0.0001(8) 0.0125(8) -0.0051(8)
C8A 0.0487(11) 0.0457(11) 0.0431(10) 0.0013(8) 0.0098(8) 0.0023(8)
C9A 0.0395(10) 0.0369(10) 0.0479(10) -0.0021(7) 0.0094(8) 0.0004(8)
C10A 0.0410(10) 0.0407(10) 0.0475(10) -0.0014(8) 0.0056(8) 0.0041(8)
O11A 0.1298(15) 0.0642(10) 0.0536(9) -0.0281(9) -0.0169(9) 0.0215(8)
O12A 0.0768(10) 0.0429(8) 0.0616(8) -0.0094(7) 0.0014(7) 0.0124(6)
C13A 0.0828(16) 0.0411(11) 0.0732(14) -0.0029(11) 0.0086(12) 0.0073(10)
O14A 0.0793(10) 0.0523(8) 0.0473(8) -0.0068(7) 0.0104(7) -0.0076(6)
C15A 0.0802(16) 0.0634(14) 0.0472(11) -0.0097(11) 0.0077(10) -0.0046(10)
C16A 0.0382(10) 0.0424(10) 0.0455(10) 0.0002(8) 0.0103(8) 0.0033(8)
C17A 0.0615(13) 0.0478(11) 0.0468(10) -0.0043(9) 0.0101(9) 0.0012(9)
C18A 0.0715(14) 0.0504(12) 0.0575(12) -0.0033(10) 0.0150(11) 0.0125(10)
C19A 0.0613(13) 0.0415(11) 0.0712(14) -0.0060(9) 0.0139(11) 0.0045(10)
C20A 0.0670(14) 0.0486(12) 0.0583(12) -0.0090(10) 0.0103(10) -0.0081(10)
C21A 0.0586(12) 0.0505(11) 0.0458(10) -0.0063(9) 0.0098(9) 0.0015(9)
O1B 0.0634(8) 0.0400(7) 0.0363(6) 0.0004(6) 0.0005(6) 0.0056(5)
C2B 0.0442(10) 0.0437(10) 0.0389(9) 0.0000(8) 0.0052(8) -0.0002(8)
C3B 0.0537(12) 0.0429(11) 0.0447(10) -0.0017(8) 0.0052(9) -0.0014(8)
C4B 0.0467(11) 0.0385(10) 0.0503(10) -0.0006(8) 0.0070(8) 0.0032(8)
C5B 0.0458(10) 0.0379(10) 0.0458(10) 0.0026(8) 0.0086(8) 0.0094(8)
C6B 0.0551(11) 0.0485(11) 0.0368(9) 0.0023(9) 0.0054(8) 0.0084(8)
C7B 0.0466(11) 0.0438(10) 0.0400(9) 0.0000(8) 0.0070(8) 0.0013(8)
C8B 0.0485(11) 0.0359(9) 0.0427(10) 0.0003(8) 0.0091(8) 0.0054(7)
C9B 0.0419(10) 0.0410(10) 0.0357(9) 0.0024(7) 0.0066(7) 0.0059(7)
C10B 0.0402(10) 0.0387(9) 0.0419(9) 0.0030(7) 0.0057(8) 0.0055(7)
O11B 0.0908(11) 0.0367(8) 0.0641(9) -0.0052(7) 0.0034(8) 0.0062(6)
O12B 0.0784(10) 0.0411(7) 0.0495(7) 0.0003(6) 0.0023(7) 0.0152(6)
C13B 0.112(2) 0.0524(13) 0.0505(12) 0.0059(12) 0.0084(12) 0.0219(10)
O14B 0.0795(10) 0.0478(8) 0.0414(7) -0.0099(7) 0.0034(6) -0.0021(6)
C15B 0.0674(14) 0.0449(11) 0.0562(12) -0.0079(9) 0.0101(10) -0.0039(9)
C16B 0.0450(11) 0.0562(12) 0.0401(10) -0.0037(9) 0.0058(8) 0.0066(8)
C17B 0.0904(17) 0.0693(15) 0.0514(12) 0.0209(12) 0.0086(11) 0.0136(11)
C18B 0.104(2) 0.0924(19) 0.0740(17) 0.0314(16) 0.0065(15) 0.0352(15)
C19B 0.0694(17) 0.131(3) 0.0593(15) -0.0098(16) -0.0052(12) 0.0459(17)
C20B 0.0812(18) 0.126(2) 0.0370(11) -0.0270(17) -0.0028(11) 0.0029(13)
C21B 0.0662(14) 0.0742(15) 0.0465(11) -0.0095(11) 0.0047(10) -0.0034(10)

loop_
_atom_type_symbol
_atom_type_description
_atom_type_scat_dispersion_real
_atom_type_scat_dispersion_imag
_atom_type_scat_source
C C 0.0033 0.0016 'International Tables Vol C Tables 4.2.6.8 and 6.1.1.4'
H H 0.0000 0.0000 'International Tables Vol C Tables 4.2.6.8 and 6.1.1.4'
O O 0.0106 0.0060 'International Tables Vol C Tables 4.2.6.8 and 6.1.1.4'

loop_
_geom_angle_atom_site_label_1
_geom_angle_atom_site_label_2
_geom_angle_atom_site_label_3
_geom_angle_site_symmetry_1
_geom_angle_site_symmetry_3
_geom_angle
_geom_angle_publ_flag
C2A O1A C9A . . 119.71(13) ?
C3A C2A O1A . . 120.94(16) ?
C3A C2A C16A . . 127.26(16) ?
O1A C2A C16A . . 111.79(14) ?
C2A C3A C4A . . 123.68(17) ?
C2A C3A H3A . . 118.2 ?
C4A C3A H3A . . 118.2 ?
O11A C4A C3A . . 120.59(18) ?
O11A C4A C10A . . 124.93(17) ?
C3A C4A C10A . . 114.47(16) ?
O12A C5A C6A . . 123.64(16) ?
O12A C5A C10A . . 115.79(16) ?
C6A C5A C10A . . 120.57(17) ?
C5A C6A C7A . . 120.67(17) ?
C5A C6A H6A . . 119.7 ?
C7A C6A H6A . . 119.7 ?
O14A C7A C8A . . 124.12(17) ?
O14A C7A C6A . . 115.13(16) ?
C8A C7A C6A . . 120.76(17) ?
C7A C8A C9A . . 117.70(16) ?
C7A C8A H8A . . 121.2 ?
C9A C8A H8A . . 121.2 ?
O1A C9A C8A . . 113.28(15) ?
O1A C9A C10A . . 122.35(15) ?
C8A C9A C10A . . 124.36(16) ?
C9A C10A C5A . . 115.92(16) ?
C9A C10A C4A . . 118.78(16) ?
C5A C10A C4A . . 125.28(16) ?
C5A O12A C13A . . 117.71(15) ?
O12A C13A H13A . . 109.5 ?
O12A C13A H13B . . 109.5 ?
H13A C13A H13B . . 109.5 ?
O12A C13A H13C . . 109.5 ?
H13A C13A H13C . . 109.5 ?
H13B C13A H13C . . 109.5 ?
C7A O14A C15A . . 117.48(15) ?
O14A C15A H15A . . 109.5 ?
O14A C15A H15B . . 109.5 ?
H15A C15A H15B . . 109.5 ?
O14A C15A H15C . . 109.5 ?
H15A C15A H15C . . 109.5 ?
H15B C15A H15C . . 109.5 ?
C17A C16A C21A . . 118.04(16) ?
C17A C16A C2A . . 121.46(16) ?
C21A C16A C2A . . 120.47(15) ?
C18A C17A C16A . . 120.81(18) ?
C18A C17A H17A . . 119.6 ?
C16A C17A H17A . . 119.6 ?
C19A C18A C17A . . 120.55(18) ?
C19A C18A H18A . . 119.7 ?
C17A C18A H18A . . 119.7 ?
C18A C19A C20A . . 119.32(18) ?
C18A C19A H19A . . 120.3 ?
C20A C19A H19A . . 120.3 ?
C21A C20A C19A . . 120.36(18) ?
C21A C20A H20A . . 119.8 ?
C19A C20A H20A . . 119.8 ?
C20A C21A C16A . . 120.90(17) ?
C20A C21A H21A . . 119.5 ?
C16A C21A H21A . . 119.5 ?
C2B O1B C9B . . 119.73(13) ?
C3B C2B O1B . . 121.51(15) ?
C3B C2B C16B . . 127.33(16) ?
O1B C2B C16B . . 111.08(15) ?
C2B C3B C4B . . 123.40(17) ?
C2B C3B H3B . . 118.3 ?
C4B C3B H3B . . 118.3 ?
O11B C4B C3B . . 120.83(16) ?
O11B C4B C10B . . 125.04(16) ?
C3B C4B C10B . . 114.12(15) ?
O12B C5B C6B . . 123.15(15) ?
O12B C5B C10B . . 116.05(15) ?
C6B C5B C10B . . 120.80(15) ?
C5B C6B C7B . . 120.73(16) ?
C5B C6B H6B . . 119.6 ?
C7B C6B H6B . . 119.6 ?
O14B C7B C8B . . 123.99(16) ?
O14B C7B C6B . . 115.29(15) ?
C8B C7B C6B . . 120.71(16) ?
C7B C8B C9B . . 117.70(16) ?
C7B C8B H8B . . 121.1 ?
C9B C8B H8B . . 121.1 ?
O1B C9B C8B . . 113.06(14) ?
O1B C9B C10B . . 122.23(15) ?
C8B C9B C10B . . 124.70(15) ?
C9B C10B C5B . . 115.31(15) ?
C9B C10B C4B . . 118.81(15) ?
C5B C10B C4B . . 125.86(15) ?
C5B O12B C13B . . 117.79(14) ?
O12B C13B H13D . . 109.5 ?
O12B C13B H13E . . 109.5 ?
H13D C13B H13E . . 109.5 ?
O12B C13B H13F . . 109.5 ?
H13D C13B H13F . . 109.5 ?
H13E C13B H13F . . 109.5 ?
C7B O14B C15B . . 117.91(13) ?
O14B C15B H15D . . 109.5 ?
O14B C15B H15E . . 109.5 ?
H15D C15B H15E . . 109.5 ?
O14B C15B H15F . . 109.5 ?
H15D C15B H15F . . 109.5 ?
H15E C15B H15F . . 109.5 ?
C17B C16B C21B . . 118.44(18) ?
C17B C16B C2B . . 120.39(17) ?
C21B C16B C2B . . 121.14(18) ?
C16B C17B C18B . . 120.7(2) ?
C16B C17B H17B . . 119.7 ?
C18B C17B H17B . . 119.7 ?
C19B C18B C17B . . 120.9(3) ?
C19B C18B H18B . . 119.5 ?
C17B C18B H18B . . 119.5 ?
C18B C19B C20B . . 119.3(2) ?
C18B C19B H19B . . 120.4 ?
C20B C19B H19B . . 120.4 ?
C19B C20B C21B . . 121.0(2) ?
C19B C20B H20B . . 119.5 ?
C21B C20B H20B . . 119.5 ?
C20B C21B C16B . . 119.7(2) ?
C20B C21B H21B . . 120.2 ?
C16B C21B H21B . . 120.2 ?

loop_
_geom_bond_atom_site_label_1
_geom_bond_atom_site_label_2
_geom_bond_site_symmetry_2
_geom_bond_distance
_geom_bond_publ_flag
O1A C2A . 1.369(2) ?
O1A C9A . 1.380(2) ?
C2A C3A . 1.333(2) ?
C2A C16A . 1.472(2) ?
C3A C4A . 1.445(3) ?
C3A H3A . 0.9300 ?
C4A O11A . 1.228(2) ?
C4A C10A . 1.468(3) ?
C5A O12A . 1.356(2) ?
C5A C6A . 1.379(3) ?
C5A C10A . 1.422(2) ?
C6A C7A . 1.392(2) ?
C6A H6A . 0.9300 ?
C7A O14A . 1.365(2) ?
C7A C8A . 1.375(2) ?
C8A C9A . 1.388(2) ?
C8A H8A . 0.9300 ?
C9A C10A . 1.390(2) ?
O12A C13A . 1.425(2) ?
C13A H13A . 0.9600 ?
C13A H13B . 0.9600 ?
C13A H13C . 0.9600 ?
O14A C15A . 1.424(2) ?
C15A H15A . 0.9600 ?
C15A H15B . 0.9600 ?
C15A H15C . 0.9600 ?
C16A C17A . 1.384(2) ?
C16A C21A . 1.395(2) ?
C17A C18A . 1.383(3) ?
C17A H17A . 0.9300 ?
C18A C19A . 1.373(3) ?
C18A H18A . 0.9300 ?
C19A C20A . 1.381(3) ?
C19A H19A . 0.9300 ?
C20A C21A . 1.375(3) ?
C20A H20A . 0.9300 ?
C21A H21A . 0.9300 ?
O1B C2B . 1.362(2) ?
O1B C9B . 1.3773(19) ?
C2B C3B . 1.329(2) ?
C2B C16B . 1.474(2) ?
C3B C4B . 1.450(2) ?
C3B H3B . 0.9300 ?
C4B O11B . 1.231(2) ?
C4B C10B . 1.474(2) ?
C5B O12B . 1.3517(19) ?
C5B C6B . 1.378(2) ?
C5B C10B . 1.426(2) ?
C6B C7B . 1.389(2) ?
C6B H6B . 0.9300 ?
C7B O14B . 1.365(2) ?
C7B C8B . 1.373(2) ?
C8B C9B . 1.387(2) ?
C8B H8B . 0.9300 ?
C9B C10B . 1.391(2) ?
O12B C13B . 1.430(2) ?
C13B H13D . 0.9600 ?
C13B H13E . 0.9600 ?
C13B H13F . 0.9600 ?
O14B C15B . 1.425(2) ?
C15B H15D . 0.9600 ?
C15B H15E . 0.9600 ?
C15B H15F . 0.9600 ?
C16B C17B . 1.374(3) ?
C16B C21B . 1.390(3) ?
C17B C18B . 1.378(3) ?
C17B H17B . 0.9300 ?
C18B C19B . 1.352(4) ?
C18B H18B . 0.9300 ?
C19B C20B . 1.366(4) ?
C19B H19B . 0.9300 ?
C20B C21B . 1.381(3) ?
C20B H20B . 0.9300 ?
C21B H21B . 0.9300 ?

loop_
_geom_hbond_atom_site_label_D
_geom_hbond_atom_site_label_H
_geom_hbond_atom_site_label_A
_geom_hbond_site_symmetry_A
_geom_hbond_distance_DH
_geom_hbond_distance_HA
_geom_hbond_distance_DA
_geom_hbond_angle_DHA
_geom_hbond_publ_flag
C17A H17A O1A . 0.93 2.38 2.713(2) 100.8 y
C13B H13E O11A 2_675 0.96 2.37 3.169(2) 140.9 y
C19A H19A O11B 1_545 0.93 2.57 3.256(2) 131.0 y
C19A H19A O12B 1_545 0.93 2.55 3.442(2) 161.1 y
C13A H13A Cg5 1_565 0.96 3.142 3.838 130.71 y
C15A H15A Cg6 . 0.96 3.164 4.059 155.88 y
C15B H15D Cg5 . 0.96 2.847 3.786 166.25 y

loop_
_geom_torsion_atom_site_label_1
_geom_torsion_atom_site_label_2
_geom_torsion_atom_site_label_3
_geom_torsion_atom_site_label_4
_geom_torsion_site_symmetry_1
_geom_torsion_site_symmetry_2
_geom_torsion_site_symmetry_3
_geom_torsion_site_symmetry_4
_geom_torsion
_geom_torsion_publ_flag
C9A O1A C2A C3A . . . . 1.6(2) ?
C9A O1A C2A C16A . . . . -177.46(14) ?
O1A C2A C3A C4A . . . . -0.1(3) ?
C16A C2A C3A C4A . . . . 178.82(18) ?
C2A C3A C4A O11A . . . . 177.3(2) ?
C2A C3A C4A C10A . . . . -2.1(3) ?
O12A C5A C6A C7A . . . . -179.36(17) ?
C10A C5A C6A C7A . . . . 0.4(3) ?
C5A C6A C7A O14A . . . . 179.18(16) ?
C5A C6A C7A C8A . . . . -0.7(3) ?
O14A C7A C8A C9A . . . . -179.62(16) ?
C6A C7A C8A C9A . . . . 0.3(3) ?
C2A O1A C9A C8A . . . . 179.66(14) ?
C2A O1A C9A C10A . . . . -0.7(2) ?
C7A C8A C9A O1A . . . . -179.81(15) ?
C7A C8A C9A C10A . . . . 0.6(3) ?
O1A C9A C10A C5A . . . . 179.54(15) ?
C8A C9A C10A C5A . . . . -0.9(3) ?
O1A C9A C10A C4A . . . . -1.6(3) ?
C8A C9A C10A C4A . . . . 177.98(16) ?
O12A C5A C10A C9A . . . . -179.87(15) ?
C6A C5A C10A C9A . . . . 0.4(3) ?
O12A C5A C10A C4A . . . . 1.4(3) ?
C6A C5A C10A C4A . . . . -178.39(17) ?
O11A C4A C10A C9A . . . . -176.5(2) ?
C3A C4A C10A C9A . . . . 2.9(3) ?
O11A C4A C10A C5A . . . . 2.2(3) ?
C3A C4A C10A C5A . . . . -178.40(17) ?
C6A C5A O12A C13A . . . . 8.5(3) ?
C10A C5A O12A C13A . . . . -171.26(17) ?
C8A C7A O14A C15A . . . . -2.3(3) ?
C6A C7A O14A C15A . . . . 177.86(17) ?
C3A C2A C16A C17A . . . . -168.56(19) ?
O1A C2A C16A C17A . . . . 10.4(2) ?
C3A C2A C16A C21A . . . . 9.7(3) ?
O1A C2A C16A C21A . . . . -171.29(15) ?
C21A C16A C17A C18A . . . . -0.6(3) ?
C2A C16A C17A C18A . . . . 177.72(17) ?
C16A C17A C18A C19A . . . . -0.3(3) ?
C17A C18A C19A C20A . . . . 0.3(3) ?
C18A C19A C20A C21A . . . . 0.5(3) ?
C19A C20A C21A C16A . . . . -1.5(3) ?
C17A C16A C21A C20A . . . . 1.5(3) ?
C2A C16A C21A C20A . . . . -176.89(17) ?
C9B O1B C2B C3B . . . . 2.6(2) ?
C9B O1B C2B C16B . . . . -174.21(14) ?
O1B C2B C3B C4B . . . . -2.6(3) ?
C16B C2B C3B C4B . . . . 173.59(17) ?
C2B C3B C4B O11B . . . . 179.30(18) ?
C2B C3B C4B C10B . . . . -0.8(3) ?
O12B C5B C6B C7B . . . . -179.50(16) ?
C10B C5B C6B C7B . . . . 0.1(3) ?
C5B C6B C7B O14B . . . . 179.95(16) ?
C5B C6B C7B C8B . . . . -0.9(3) ?
O14B C7B C8B C9B . . . . 179.06(16) ?
C6B C7B C8B C9B . . . . 0.0(3) ?
C2B O1B C9B C8B . . . . -179.34(15) ?
C2B O1B C9B C10B . . . . 1.1(2) ?
C7B C8B C9B O1B . . . . -177.72(15) ?
C7B C8B C9B C10B . . . . 1.8(3) ?
O1B C9B C10B C5B . . . . 176.98(15) ?
C8B C9B C10B C5B . . . . -2.5(3) ?
O1B C9B C10B C4B . . . . -4.5(2) ?
C8B C9B C10B C4B . . . . 176.01(16) ?
O12B C5B C10B C9B . . . . -178.86(15) ?
C6B C5B C10B C9B . . . . 1.5(2) ?
O12B C5B C10B C4B . . . . 2.7(3) ?
C6B C5B C10B C4B . . . . -176.92(17) ?
O11B C4B C10B C9B . . . . -175.93(17) ?
C3B C4B C10B C9B . . . . 4.1(2) ?
O11B C4B C10B C5B . . . . 2.5(3) ?
C3B C4B C10B C5B . . . . -177.47(16) ?
C6B C5B O12B C13B . . . . 1.8(3) ?
C10B C5B O12B C13B . . . . -177.77(17) ?
C8B C7B O14B C15B . . . . 11.0(3) ?
C6B C7B O14B C15B . . . . -169.90(16) ?
C3B C2B C16B C17B . . . . -148.0(2) ?
O1B C2B C16B C17B . . . . 28.5(3) ?
C3B C2B C16B C21B . . . . 30.0(3) ?
O1B C2B C16B C21B . . . . -153.46(17) ?
C21B C16B C17B C18B . . . . -1.8(3) ?
C2B C16B C17B C18B . . . . 176.3(2) ?
C16B C17B C18B C19B . . . . 0.9(4) ?
C17B C18B C19B C20B . . . . 0.9(4) ?
C18B C19B C20B C21B . . . . -1.8(4) ?
C19B C20B C21B C16B . . . . 0.9(4) ?
C17B C16B C21B C20B . . . . 0.9(3) ?
C2B C16B C21B C20B . . . . -177.16(18) ?
